data_4000434
_journal_name_full 'Chemistry of Materials'
_journal_paper_doi 10.1021/cm0493997
_journal_year 2004
_chemical_formula_moiety 'C22 H34 N4 O Zn'
_chemical_formula_sum 'C22 H34 N4 O Zn'
_chemical_formula_weight 435.90
_chemical_name_common '(8a) Zn(DIP)(Et)(MeIm)2'
_space_group_IT_number 14
_symmetry_cell_setting monoclinic
_symmetry_space_group_name_Hall '-P 2yn'
_symmetry_space_group_name_H-M 'P 1 21/n 1'
_atom_sites_solution_hydrogens geom
_atom_sites_solution_primary direct
_atom_sites_solution_secondary difmap
_cell_angle_alpha 90.00
_cell_angle_beta 96.162(3)
_cell_angle_gamma 90.00
_cell_formula_units_Z 4
_cell_length_a 8.8842(14)
_cell_length_b 16.646(3)
_cell_length_c 15.350(2)
_cell_measurement_reflns_used 930
_cell_measurement_temperature 168(2)
_cell_measurement_theta_max 24.46
_cell_measurement_theta_min 2.61
_cell_volume 2256.9(6)
_diffrn_ambient_temperature 168(2)
_diffrn_detector_area_resol_mean ?
_diffrn_measurement_device_type 'CCD area detector'
_diffrn_measurement_method 'phi and omega scans'
_diffrn_radiation_monochromator graphite
_diffrn_radiation_source 'fine-focus sealed tube'
_diffrn_radiation_type MoK\a
_diffrn_radiation_wavelength 0.71073
_diffrn_reflns_av_R_equivalents 0.0354
_diffrn_reflns_av_sigmaI/netI 0.0441
_diffrn_reflns_limit_h_max 10
_diffrn_reflns_limit_h_min -10
_diffrn_reflns_limit_k_max 19
_diffrn_reflns_limit_k_min -18
_diffrn_reflns_limit_l_max 15
_diffrn_reflns_limit_l_min -18
_diffrn_reflns_number 11221
_diffrn_reflns_theta_max 25.27
_diffrn_reflns_theta_min 1.81
_diffrn_standards_decay_% ?
_diffrn_standards_interval_count ?
_diffrn_standards_interval_time ?
_diffrn_standards_number ?
_exptl_absorpt_coefficient_mu 1.107
_exptl_absorpt_correction_T_max ?
_exptl_absorpt_correction_T_min ?
_exptl_absorpt_correction_type none
_exptl_absorpt_process_details ?
_exptl_crystal_colour colorless
_exptl_crystal_density_diffrn 1.283
_exptl_crystal_density_meas 0
_exptl_crystal_density_method 'not measured'
_exptl_crystal_description hexagonal
_exptl_crystal_F_000 928
_exptl_crystal_size_max 0.50
_exptl_crystal_size_mid 0.10
_exptl_crystal_size_min 0.10
_refine_ls_extinction_coef ?
_refine_ls_extinction_method none
_refine_ls_goodness_of_fit_ref 1.090
_refine_ls_hydrogen_treatment mixed
_refine_ls_matrix_type full
_refine_ls_number_parameters 260
_refine_ls_number_reflns 4025
_refine_ls_number_restraints 0
_refine_ls_restrained_S_all 1.090
_refine_ls_R_factor_all 0.0620
_refine_ls_R_factor_gt 0.0429
_refine_ls_shift/su_max 0.030
_refine_ls_shift/su_mean 0.000
_refine_ls_structure_factor_coef Fsqd
_refine_ls_weighting_details 'calc w=1/[\s^2^(Fo^2^)+(0.0357P)^2^+1.3124P] where P=(Fo^2^+2Fc^2^)/3'
_refine_ls_weighting_scheme calc
_refine_ls_wR_factor_gt 0.0836
_refine_ls_wR_factor_ref 0.0894
_reflns_number_gt 3280
_reflns_number_total 4025
_reflns_threshold_expression >2sigma(I)
_cod_depositor_comments
;
The following automatic conversions were performed:
'_exptl_absorpt_correction_type' value 'NONE' changed to 'none' according
to '/home/saulius/struct/CIF-dictionaries/cif_core.dic' dictionary named
'cif_core.dic' version 2.4.1 from 2010-06-29.

Automatic conversion script
Id: cif_fix_enum 1527 2010-12-29 10:47:43Z saulius 
;
_cod_original_sg_symbol_H-M P21/n
_cod_database_code 4000434

loop_
_symmetry_equiv_pos_as_xyz
'x, y, z'
'-x+1/2, y+1/2, -z+1/2'
'-x, -y, -z'
'x-1/2, -y-1/2, z-1/2'

loop_
_atom_site_label
_atom_site_type_symbol
_atom_site_fract_x
_atom_site_fract_y
_atom_site_fract_z
_atom_site_U_iso_or_equiv
_atom_site_adp_type
_atom_site_occupancy
_atom_site_symmetry_multiplicity
_atom_site_calc_flag
_atom_site_refinement_flags
_atom_site_disorder_assembly
_atom_site_disorder_group
Zn1 Zn 0.96673(4) 0.228849(19) 0.98714(2) 0.02283(11) Uani 1 1 d . . .
N1 N 1.1348(2) 0.18250(14) 0.91587(14) 0.0252(5) Uani 1 1 d . . .
N2 N 1.3107(3) 0.17449(16) 0.82620(16) 0.0337(6) Uani 1 1 d . . .
N3 N 1.0978(3) 0.30782(14) 1.06783(14) 0.0232(5) Uani 1 1 d . . .
N4 N 1.2611(3) 0.35748(14) 1.17213(14) 0.0242(5) Uani 1 1 d . . .
O1 O 0.9059(2) 0.31113(12) 0.89891(12) 0.0254(4) Uani 1 1 d . . .
C1 C 1.2127(3) 0.22252(18) 0.86174(19) 0.0301(7) Uani 1 1 d . . .
H1 H 1.2010 0.2782 0.8495 0.036 Uiso 1 1 calc R . .
C2 C 1.1865(4) 0.10484(19) 0.9149(2) 0.0351(7) Uani 1 1 d . . .
H2 H 1.1512 0.0616 0.9476 0.042 Uiso 1 1 calc R . .
C3 C 1.2949(4) 0.0994(2) 0.8605(2) 0.0427(8) Uani 1 1 d . . .
H3 H 1.3499 0.0526 0.8482 0.051 Uiso 1 1 calc R . .
C4 C 1.4180(4) 0.1990(2) 0.7655(2) 0.0514(10) Uani 1 1 d . . .
H4A H 1.3743 0.2429 0.7284 0.077 Uiso 1 1 calc R . .
H4B H 1.4395 0.1532 0.7285 0.077 Uiso 1 1 calc R . .
H4C H 1.5122 0.2172 0.7987 0.077 Uiso 1 1 calc R . .
C5 C 1.1868(3) 0.29199(17) 1.13976(17) 0.0236(6) Uani 1 1 d . . .
H5 H 1.1974 0.2402 1.1658 0.028 Uiso 1 1 calc R . .
C6 C 1.1173(3) 0.38833(17) 1.05315(18) 0.0298(7) Uani 1 1 d . . .
H6 H 1.0677 0.4176 1.0053 0.036 Uiso 1 1 calc R . .
C7 C 1.2175(3) 0.41996(17) 1.11665(18) 0.0302(7) Uani 1 1 d . . .
H7 H 1.2507 0.4742 1.1218 0.036 Uiso 1 1 calc R . .
C8 C 1.3712(4) 0.3606(2) 1.24953(19) 0.0359(8) Uani 1 1 d . . .
H8A H 1.3648 0.3111 1.2836 0.054 Uiso 1 1 calc R . .
H8B H 1.3496 0.4069 1.2856 0.054 Uiso 1 1 calc R . .
H8C H 1.4733 0.3658 1.2315 0.054 Uiso 1 1 calc R . .
C9 C 0.7838(3) 0.34863(16) 0.86315(17) 0.0205(6) Uani 1 1 d . . .
C10 C 0.7859(3) 0.38028(16) 0.77658(17) 0.0212(6) Uani 1 1 d . . .
C11 C 0.6560(3) 0.41587(16) 0.73527(18) 0.0250(6) Uani 1 1 d . . .
H11 H 0.6565 0.4352 0.6771 0.030 Uiso 1 1 calc R . .
C12 C 0.5259(3) 0.42393(18) 0.77647(19) 0.0300(7) Uani 1 1 d . . .
H12 H 0.4372 0.4470 0.7465 0.036 Uiso 1 1 calc R . .
C13 C 0.5271(3) 0.39795(17) 0.86161(19) 0.0283(7) Uani 1 1 d . . .
H13 H 0.4388 0.4053 0.8906 0.034 Uiso 1 1 calc R . .
C14 C 0.6534(3) 0.36111(16) 0.90704(18) 0.0236(6) Uani 1 1 d . . .
C15 C 0.9329(3) 0.37628(17) 0.73512(18) 0.0256(6) Uani 1 1 d . . .
H15 H 0.9708 0.3198 0.7414 0.031 Uiso 1 1 calc R . .
C16 C 1.0527(3) 0.43045(19) 0.7837(2) 0.0352(7) Uani 1 1 d . . .
H16A H 1.0181 0.4864 0.7797 0.053 Uiso 1 1 calc R . .
H16B H 1.1477 0.4255 0.7571 0.053 Uiso 1 1 calc R . .
H16C H 1.0691 0.4143 0.8454 0.053 Uiso 1 1 calc R . .
C17 C 0.9184(4) 0.39711(19) 0.63721(19) 0.0363(8) Uani 1 1 d . . .
H17A H 0.8419 0.3624 0.6055 0.054 Uiso 1 1 calc R . .
H17B H 1.0161 0.3888 0.6144 0.054 Uiso 1 1 calc R . .
H17C H 0.8879 0.4534 0.6291 0.054 Uiso 1 1 calc R . .
C18 C 0.6534(3) 0.33960(17) 1.00306(19) 0.0288(7) Uani 1 1 d . . .
H18 H 0.7442 0.3052 1.0195 0.035 Uiso 1 1 calc R . .
C19 C 0.6709(4) 0.4150(2) 1.0601(2) 0.0510(10) Uani 1 1 d . . .
H19A H 0.7632 0.4436 1.0488 0.077 Uiso 1 1 calc R . .
H19B H 0.6775 0.3996 1.1220 0.077 Uiso 1 1 calc R . .
H19C H 0.5830 0.4501 1.0460 0.077 Uiso 1 1 calc R . .
C20 C 0.5155(4) 0.2920(2) 1.0231(2) 0.0438(9) Uani 1 1 d . . .
H20A H 0.4247 0.3253 1.0112 0.066 Uiso 1 1 calc R . .
H20B H 0.5272 0.2759 1.0848 0.066 Uiso 1 1 calc R . .
H20C H 0.5056 0.2439 0.9860 0.066 Uiso 1 1 calc R . .
C21 C 0.8479(3) 0.14306(18) 1.03863(19) 0.0292(7) Uani 1 1 d . . .
H21A H 0.9195 0.1046 1.0700 0.035 Uiso 1 1 calc R . .
H21B H 0.7883 0.1678 1.0825 0.035 Uiso 1 1 calc R . .
C22 C 0.7402(4) 0.0965(2) 0.9730(2) 0.0411(8) Uani 1 1 d . . .
H22A H 0.6718 0.1341 0.9393 0.062 Uiso 1 1 calc R . .
H22B H 0.6808 0.0587 1.0044 0.062 Uiso 1 1 calc R . .
H22C H 0.7987 0.0667 0.9330 0.062 Uiso 1 1 calc R . .

loop_
_atom_site_aniso_label
_atom_site_aniso_U_11
_atom_site_aniso_U_22
_atom_site_aniso_U_33
_atom_site_aniso_U_23
_atom_site_aniso_U_13
_atom_site_aniso_U_12
Zn1 0.02348(18) 0.02210(18) 0.02296(18) 0.00060(15) 0.00273(12) 0.00083(15)
N1 0.0232(12) 0.0276(14) 0.0243(13) -0.0029(11) 0.0002(10) 0.0039(11)
N2 0.0308(14) 0.0394(16) 0.0325(14) -0.0069(12) 0.0107(11) 0.0021(12)
N3 0.0277(13) 0.0196(12) 0.0225(12) -0.0013(10) 0.0024(10) -0.0005(10)
N4 0.0262(13) 0.0258(13) 0.0205(12) -0.0009(10) 0.0022(10) 0.0015(10)
O1 0.0224(10) 0.0287(11) 0.0257(10) 0.0089(9) 0.0047(8) 0.0050(9)
C1 0.0301(16) 0.0272(17) 0.0328(16) -0.0026(14) 0.0031(13) 0.0033(14)
C2 0.0398(19) 0.0292(17) 0.0366(18) 0.0014(14) 0.0054(15) 0.0075(14)
C3 0.048(2) 0.0302(19) 0.052(2) -0.0080(16) 0.0124(17) 0.0138(16)
C4 0.048(2) 0.060(2) 0.051(2) -0.0123(19) 0.0279(18) -0.0067(18)
C5 0.0268(15) 0.0216(15) 0.0233(15) -0.0007(12) 0.0071(12) 0.0020(12)
C6 0.0383(18) 0.0242(16) 0.0261(16) 0.0040(13) -0.0005(13) 0.0056(13)
C7 0.0406(18) 0.0187(16) 0.0304(16) -0.0019(13) 0.0006(14) 0.0003(13)
C8 0.0398(19) 0.0398(19) 0.0257(16) -0.0028(14) -0.0072(14) -0.0010(15)
C9 0.0223(15) 0.0163(14) 0.0224(14) -0.0039(11) -0.0001(11) -0.0016(11)
C10 0.0252(15) 0.0147(14) 0.0235(14) -0.0026(11) 0.0015(11) -0.0004(11)
C11 0.0307(16) 0.0211(15) 0.0222(15) -0.0004(12) -0.0014(12) 0.0007(12)
C12 0.0235(16) 0.0270(17) 0.0377(18) 0.0030(14) -0.0043(13) 0.0050(13)
C13 0.0222(15) 0.0262(16) 0.0373(17) 0.0029(14) 0.0074(13) 0.0021(12)
C14 0.0230(15) 0.0210(15) 0.0273(15) -0.0003(12) 0.0051(12) -0.0003(12)
C15 0.0292(16) 0.0224(16) 0.0265(15) 0.0040(12) 0.0089(12) 0.0030(12)
C16 0.0304(17) 0.0374(19) 0.0390(18) 0.0071(15) 0.0095(14) -0.0045(14)
C17 0.0444(19) 0.0344(18) 0.0325(17) 0.0063(14) 0.0154(15) 0.0042(15)
C18 0.0282(16) 0.0298(17) 0.0299(16) 0.0046(13) 0.0096(13) 0.0091(13)
C19 0.068(3) 0.057(3) 0.0277(18) -0.0039(16) 0.0031(17) -0.012(2)
C20 0.049(2) 0.042(2) 0.043(2) 0.0012(16) 0.0193(17) -0.0081(16)
C21 0.0321(17) 0.0264(17) 0.0291(16) 0.0045(13) 0.0028(13) -0.0015(13)
C22 0.045(2) 0.041(2) 0.0378(19) -0.0029(16) 0.0088(16) -0.0124(16)
